data_4518619
loop_
_publ_author_name
'Doll, Julianna S.'
'Eichelmann, Robert'
'Hertwig, Leif E.'
'Bender, Thilo'
'Kohler, Vincenz J.'
'Bill, Eckhard'
'Wadepohl, Hubert'
'Ro\,sca, Drago\,s-Adrian'

_publ_section_title
;
 Iron-Catalyzed Trimerization of Terminal Alkynes Enabled by
 Pyrimidinediimine Ligands: A Regioselective Method for the Synthesis of
 1,3,5-Substituted Arenes
;
_journal_name_full 'ACS Catalysis'
_journal_page_first 5593
_journal_page_last 5600
_journal_paper_doi 10.1021/acscatal.1c00978
_journal_year 2021
_chemical_formula_moiety 'C42 H56 Fe N4, C6 H6'
_chemical_formula_sum 'C48 H62 Fe N4'
_chemical_formula_weight 750.86
_chemical_properties_physical 'air-sensitive, moisture-sensitive'
_space_group_crystal_system monoclinic
_space_group_IT_number 14
_space_group_name_Hall '-P 2ybc'
_space_group_name_H-M_alt 'P 1 21/c 1'
_atom_sites_solution_hydrogens mixed
_atom_sites_solution_primary heavy
_atom_sites_solution_secondary difmap
_audit_block_code ro_dr31
_audit_creation_date 2020-09-22
_audit_creation_method
;
encif (version 1.117)

encifer (version_id = 274361.64)

Olex2 1.3
(compiled 2020.07.31 svn.rc2a7746 for OlexSys, GUI svn.r6145)
;
_audit_update_record '22.09.2020 11:29:01 CEST UTC+02:00  encif 1.117'
_cell_angle_alpha 90
_cell_angle_beta 93.3137(16)
_cell_angle_gamma 90
_cell_formula_units_Z 4
_cell_length_a 13.8259(3)
_cell_length_b 10.7782(2)
_cell_length_c 27.1348(5)
_cell_measurement_reflns_used 14488
_cell_measurement_temperature 120(1)
_cell_measurement_theta_max 33.0110
_cell_measurement_theta_min 2.5310
_cell_volume 4036.82(14)
_computing_cell_refinement 'CrysAlisPro 1.171.40.82a (Rigaku OD, 2020)'
_computing_data_collection 'CrysAlisPro 1.171.40.82a (Rigaku OD, 2020)'
_computing_data_reduction 'CrysAlisPro 1.171.40.82a (Rigaku OD, 2020)'
_computing_publication_material 'encif (Wadepohl, 2009-19); encifer (Allen et al., 2004)'
_computing_structure_refinement 'SHELXL-20xx (Sheldrick, 2015)'
_computing_structure_solution 'DIRDIF (Beurskens et al., 1999-2008)'
_diffrn_ambient_temperature 120(1)
_diffrn_detector 'CCD plate'
_diffrn_detector_area_resol_mean 7.9621
_diffrn_detector_type Eos
_diffrn_measured_fraction_theta_full 0.999
_diffrn_measured_fraction_theta_max 0.965
_diffrn_measurement_details
;
List of Runs (angles in degrees, time in seconds):

  # Type    Start    End  Width  t~exp~   \w     \q     \k     \f   Frames
--------------------------------------------------------------------------
  1  \w      2.00  68.00   0.50   20.00    --   31.15 -99.00 150.00  132
  2  \w     -2.00  24.00   0.50   20.00    --   31.15  82.00-116.03   52
  3  \w    -41.00  57.00   0.50   20.00    --   31.15 -38.00   0.00  196
  4  \w    -20.00  73.00   0.50   20.00    --   31.15 -99.00-120.00  186
  5  \w     11.00  38.00   0.50   20.00    --   31.15  57.00 -30.00   54
  6  \w     46.00 100.00   0.50   20.00    --   31.15  57.00 -30.00  108
  7  \w     11.00  87.00   0.50   20.00    --   31.15  57.00 -90.00  152
  8  \w     34.00  73.00   0.50   20.00    --   31.15 -99.00   0.00   78
  9  \w      2.00  41.00   0.50   20.00    --   31.15  77.00   0.00   78
 10  \w     60.00  98.00   0.50   20.00    --   31.15  77.00   0.00   76
 11  \w      3.00  97.00   0.50   20.00    --   31.15  77.00  60.00  188
 12  \w    -38.00   9.00   0.50   20.00    --   31.15 -38.00  90.00   94
 13  \w     30.00  57.00   0.50   20.00    --   31.15 -38.00  90.00   54
 14  \w      1.00  93.00   0.50   20.00    --   31.15  77.00 150.00  184
 15  \w    -41.00  52.00   0.50   20.00    --   31.15 -38.00 -90.00  186
;
_diffrn_measurement_device 'four-circle diffractometer'
_diffrn_measurement_device_type 'Agilent SuperNova, Dual, Cu at home/near, Eos'
_diffrn_measurement_method '\w scans'
_diffrn_measurement_specimen_support 'polyimid foil'
_diffrn_orient_matrix_type 'CrysAlisPro convention (1999,Acta A55,543-557)'
_diffrn_orient_matrix_UB_11 0.0385081000
_diffrn_orient_matrix_UB_12 -0.0378235000
_diffrn_orient_matrix_UB_13 -0.0074846000
_diffrn_orient_matrix_UB_21 0.0276582000
_diffrn_orient_matrix_UB_22 0.0156912000
_diffrn_orient_matrix_UB_23 0.0219442000
_diffrn_orient_matrix_UB_31 -0.0197905000
_diffrn_orient_matrix_UB_32 -0.0515367000
_diffrn_orient_matrix_UB_33 0.0121664000
_diffrn_radiation_collimation 'focusing mirrors'
_diffrn_radiation_monochromator mirror
_diffrn_radiation_probe x-ray
_diffrn_radiation_type 'Mo K\a'
_diffrn_radiation_wavelength 0.71073
_diffrn_radiation_xray_symbol K-L~2,3~
_diffrn_reflns_av_R_equivalents 0.0974
_diffrn_reflns_av_unetI/netI 0.0750
_diffrn_reflns_Laue_measured_fraction_full 0.999
_diffrn_reflns_Laue_measured_fraction_max 0.965
_diffrn_reflns_limit_h_max 21
_diffrn_reflns_limit_h_min -20
_diffrn_reflns_limit_k_max 16
_diffrn_reflns_limit_k_min -17
_diffrn_reflns_limit_l_max 41
_diffrn_reflns_limit_l_min -42
_diffrn_reflns_number 100919
_diffrn_reflns_point_group_measured_fraction_full 0.999
_diffrn_reflns_point_group_measured_fraction_max 0.965
_diffrn_reflns_theta_full 25.242
_diffrn_reflns_theta_max 34.186
_diffrn_reflns_theta_min 2.167
_diffrn_source 'microfocus X-Ray tube'
_diffrn_source_type 'Agilent SuperNova (Mo) X-ray Source'
_exptl_absorpt_coefficient_mu 0.412
_exptl_absorpt_correction_T_max 1.000
_exptl_absorpt_correction_T_min 0.647
_exptl_absorpt_correction_type gaussian
_exptl_absorpt_process_details
;
CrysAlisPro 1.171.40.82a (Rigaku Oxford Diffraction, 2020)
Numerical absorption correction based on gaussian integration over
a multifaceted crystal model
Empirical absorption correction using spherical harmonics,
implemented in SCALE3 ABSPACK scaling algorithm.
;
_exptl_crystal_colour black
_exptl_crystal_colour_primary black
_exptl_crystal_density_diffrn 1.235
_exptl_crystal_description irregular
_exptl_crystal_F_000 1616
_exptl_crystal_size_max 0.209
_exptl_crystal_size_mid 0.175
_exptl_crystal_size_min 0.126
_refine_diff_density_max 0.499
_refine_diff_density_min -0.418
_refine_diff_density_rms 0.076
_refine_ls_extinction_method none
_refine_ls_goodness_of_fit_ref 1.019
_refine_ls_hydrogen_treatment mixed
_refine_ls_matrix_type full
_refine_ls_number_parameters 497
_refine_ls_number_reflns 16104
_refine_ls_number_restraints 0
_refine_ls_restrained_S_all 1.019
_refine_ls_R_factor_all 0.1062
_refine_ls_R_factor_gt 0.0588
_refine_ls_shift/su_max 0.000
_refine_ls_shift/su_mean 0.000
_refine_ls_structure_factor_coef Fsqd
_refine_ls_weighting_details 'w=1/[\s^2^(Fo^2^)+(0.0481P)^2^+1.7978P] where P=(Fo^2^+2Fc^2^)/3'
_refine_ls_weighting_scheme calc
_refine_ls_wR_factor_gt 0.1184
_refine_ls_wR_factor_ref 0.1375
_reflns_Friedel_coverage 0.000
_reflns_number_gt 10448
_reflns_number_total 16104
_reflns_threshold_expression 'I > 2\s(I)'
_cod_data_source_file cs1c00978_si_004.cif
_cod_data_source_block ro_dr31
_cod_original_cell_volume 4036.81(13)
_cod_original_sg_symbol_H-M 'P 21/c'
_cod_database_code 4518619
_audit_block_refno 3635
_audit_block_usercomment 'DAR-RE-45, irregular, black'
_shelx_space_group_comment
;
The symmetry employed for this shelxl refinement is uniquely defined
by the following loop, which should always be used as a source of
symmetry information in preference to the above space-group names.
They are only intended as comments.
;
_shelx_estimated_absorpt_t_max 0.960
_shelx_estimated_absorpt_t_min 0.960
_reflns_odcompleteness_completeness 99.95
_reflns_odcompleteness_iscentric 1
_reflns_odcompleteness_theta 32.50
_shelxl_version_number 2018/3
_olex2_refinement_description
;
1. Fixed Uiso
 At 1.2 times of:
  All C(H) groups, All C(H,H) groups
 At 1.5 times of:
  All C(H,H,H) groups
2.a Ternary CH refined with riding coordinates:
 C7(H7), C14(H14), C23(H23), C30(H30), C35(H35), C37(H37), C40(H40)
2.b Secondary CH2 refined with riding coordinates:
 C34(H34A,H34B), C36(H36A,H36B), C38(H38A,H38B), C39(H39A,H39B), C41(H41A,
 H41B), C42(H42A,H42B)
2.c Aromatic/amide H refined with riding coordinates:
 C10(H10), C11(H11), C12(H12), C17(H17), C91(H91), C92(H92), C93(H93),
 C94(H94), C95(H95), C96(H96)
2.d Idealised Me refined as rotating group:
 C4(H4A,H4B,H4C), C8(H8A,H8B,H8C), C9(H9A,H9B,H9C), C15(H15A,H15B,H15C),
 C16(H16A,H16B,H16C), C20(H20A,H20B,H20C), C24(H24A,H24B,H24C), C25(H25A,H25B,
 H25C), C31(H31A,H31B,H31C), C32(H32A,H32B,H32C)
;
_oxdiff_exptl_absorpt_empirical_details
;
Empirical correction (ABSPACK) includes:
- Absorption correction using spherical harmonics
- Frame scaling
;
_oxdiff_exptl_absorpt_empirical_full_max 1.197
_oxdiff_exptl_absorpt_empirical_full_min 0.892
_cell_oxdiff_measurement_reflns_used 14488

loop_
_symmetry_equiv_pos_as_xyz
'x, y, z'
'-x, y+1/2, -z+1/2'
'-x, -y, -z'
'x, -y-1/2, z-1/2'

loop_
_atom_site_label
_atom_site_type_symbol
_atom_site_fract_x
_atom_site_fract_y
_atom_site_fract_z
_atom_site_U_iso_or_equiv
_atom_site_adp_type
_atom_site_occupancy
_atom_site_site_symmetry_order
_atom_site_calc_flag
_atom_site_refinement_flags_posn
_atom_site_refinement_flags_adp
_atom_site_refinement_flags_occupancy
_atom_site_disorder_assembly
_atom_site_disorder_group
Fe Fe 0.79220(2) 0.70785(2) 0.33405(2) 0.01420(6) Uani 1 1 d . . . . .
N1 N 0.90143(10) 0.71931(13) 0.37994(5) 0.0157(3) Uani 1 1 d . . . . .
N2 N 0.57212(11) 0.68525(14) 0.30908(5) 0.0200(3) Uani 1 1 d . . . . .
N3 N 0.72403(10) 0.71158(13) 0.39174(5) 0.0151(2) Uani 1 1 d . . . . .
N4 N 0.75066(10) 0.74085(14) 0.48051(5) 0.0189(3) Uani 1 1 d . . . . .
C1 C 0.65547(12) 0.74330(16) 0.48554(6) 0.0182(3) Uani 1 1 d . . . . .
C2 C 0.78266(12) 0.72548(15) 0.43508(6) 0.0161(3) Uani 1 1 d . . . . .
C3 C 0.88282(12) 0.72732(16) 0.42763(6) 0.0178(3) Uani 1 1 d . . . . .
C4 C 0.95690(13) 0.7368(2) 0.46999(7) 0.0289(4) Uani 1 1 d . . . . .
H4A H 0.951843 0.664319 0.491494 0.043 Uiso 1 1 calc R U . . .
H4B H 0.945467 0.812442 0.488835 0.043 Uiso 1 1 calc R U . . .
H4C H 1.021841 0.739849 0.457356 0.043 Uiso 1 1 calc R U . . .
C5 C 0.99983(12) 0.72923(16) 0.36553(6) 0.0179(3) Uani 1 1 d . . . . .
C6 C 1.05036(12) 0.62034(17) 0.35470(6) 0.0206(3) Uani 1 1 d . . . . .
C7 C 1.00591(14) 0.49366(17) 0.36183(7) 0.0240(4) Uani 1 1 d . . . . .
H7 H 0.933942 0.504167 0.360380 0.029 Uiso 1 1 calc R U . . .
C8 C 1.03009(18) 0.4022(2) 0.32124(9) 0.0386(5) Uani 1 1 d . . . . .
H8A H 1.016842 0.440979 0.288884 0.058 Uiso 1 1 calc R U . . .
H8B H 0.990172 0.327580 0.323670 0.058 Uiso 1 1 calc R U . . .
H8C H 1.098737 0.379526 0.325165 0.058 Uiso 1 1 calc R U . . .
C9 C 1.03660(17) 0.4398(2) 0.41229(8) 0.0380(5) Uani 1 1 d . . . . .
H9A H 1.106936 0.427409 0.414617 0.057 Uiso 1 1 calc R U . . .
H9B H 1.004069 0.360043 0.416517 0.057 Uiso 1 1 calc R U . . .
H9C H 1.018519 0.497330 0.438169 0.057 Uiso 1 1 calc R U . . .
C10 C 1.14320(14) 0.63185(19) 0.33792(7) 0.0274(4) Uani 1 1 d . . . . .
H10 H 1.178634 0.559289 0.330578 0.033 Uiso 1 1 calc R U . . .
C11 C 1.18476(14) 0.7473(2) 0.33174(8) 0.0298(4) Uani 1 1 d . . . . .
H11 H 1.248168 0.753411 0.320213 0.036 Uiso 1 1 calc R U . . .
C12 C 1.13402(13) 0.85357(19) 0.34235(7) 0.0266(4) Uani 1 1 d . . . . .
H12 H 1.163066 0.932359 0.337932 0.032 Uiso 1 1 calc R U . . .
C13 C 1.04085(13) 0.84716(17) 0.35945(6) 0.0206(3) Uani 1 1 d . . . . .
C14 C 0.98749(14) 0.96593(17) 0.37063(7) 0.0245(4) Uani 1 1 d . . . . .
H14 H 0.918882 0.943831 0.376564 0.029 Uiso 1 1 calc R U . . .
C15 C 0.98627(16) 1.05742(18) 0.32761(8) 0.0338(5) Uani 1 1 d . . . . .
H15A H 1.051263 1.092161 0.324947 0.051 Uiso 1 1 calc R U . . .
H15B H 0.940468 1.124545 0.333371 0.051 Uiso 1 1 calc R U . . .
H15C H 0.966298 1.014238 0.296903 0.051 Uiso 1 1 calc R U . . .
C16 C 1.03136(18) 1.0298(2) 0.41721(9) 0.0417(5) Uani 1 1 d . . . . .
H16A H 1.032500 0.971477 0.444948 0.063 Uiso 1 1 calc R U . . .
H16B H 0.992035 1.102194 0.424817 0.063 Uiso 1 1 calc R U . . .
H16C H 1.097595 1.056493 0.411630 0.063 Uiso 1 1 calc R U . . .
C17 C 0.59096(12) 0.72642(16) 0.44410(6) 0.0193(3) Uani 1 1 d . . . . .
H17 H 0.523142 0.725925 0.448065 0.023 Uiso 1 1 calc R U . . .
C18 C 0.62515(12) 0.71056(15) 0.39771(6) 0.0169(3) Uani 1 1 d . . . . .
C19 C 0.55428(12) 0.69373(16) 0.35477(6) 0.0187(3) Uani 1 1 d . . . . .
C20 C 0.44832(13) 0.68542(18) 0.36549(7) 0.0255(4) Uani 1 1 d . . . . .
H20A H 0.439195 0.618682 0.389304 0.038 Uiso 1 1 calc R U . . .
H20B H 0.409785 0.667851 0.334837 0.038 Uiso 1 1 calc R U . . .
H20C H 0.427343 0.764358 0.379275 0.038 Uiso 1 1 calc R U . . .
C21 C 0.66680(12) 0.69650(16) 0.29239(6) 0.0171(3) Uani 1 1 d . . . . .
C22 C 0.72104(13) 0.58587(15) 0.28455(6) 0.0184(3) Uani 1 1 d . . . . .
C23 C 0.67488(14) 0.45901(16) 0.29037(7) 0.0239(4) Uani 1 1 d . . . . .
H23 H 0.630466 0.464127 0.318108 0.029 Uiso 1 1 calc R U . . .
C24 C 0.61397(15) 0.42811(19) 0.24339(8) 0.0323(4) Uani 1 1 d . . . . .
H24A H 0.566294 0.494066 0.236537 0.048 Uiso 1 1 calc R U . . .
H24B H 0.580297 0.349181 0.247701 0.048 Uiso 1 1 calc R U . . .
H24C H 0.656153 0.421188 0.215710 0.048 Uiso 1 1 calc R U . . .
C25 C 0.74799(17) 0.35598(18) 0.30235(8) 0.0337(5) Uani 1 1 d . . . . .
H25A H 0.785679 0.340131 0.273510 0.051 Uiso 1 1 calc R U . . .
H25B H 0.713615 0.280216 0.310988 0.051 Uiso 1 1 calc R U . . .
H25C H 0.791683 0.381329 0.330266 0.051 Uiso 1 1 calc R U . . .
C26 C 0.81797(13) 0.59890(16) 0.27164(6) 0.0194(3) Uani 1 1 d . . . . .
H26 H 0.8581(15) 0.528(2) 0.2687(7) 0.023 Uiso 1 1 d . U . . .
C27 C 0.85964(13) 0.71719(16) 0.26640(6) 0.0185(3) Uani 1 1 d . . . . .
H27 H 0.9296(15) 0.7241(19) 0.2613(8) 0.022 Uiso 1 1 d . U . . .
C28 C 0.80454(13) 0.82529(16) 0.27329(6) 0.0184(3) Uani 1 1 d . . . . .
H28 H 0.8342(15) 0.9055(19) 0.2708(7) 0.022 Uiso 1 1 d . U . . .
C29 C 0.70721(12) 0.81748(15) 0.28650(6) 0.0171(3) Uani 1 1 d . . . . .
C30 C 0.65191(13) 0.93561(16) 0.29672(6) 0.0202(3) Uani 1 1 d . . . . .
H30 H 0.585977 0.911380 0.306646 0.024 Uiso 1 1 calc R U . . .
C31 C 0.63928(16) 1.01452(19) 0.24986(7) 0.0304(4) Uani 1 1 d . . . . .
H31A H 0.702970 1.041101 0.239763 0.046 Uiso 1 1 calc R U . . .
H31B H 0.599909 1.087637 0.256434 0.046 Uiso 1 1 calc R U . . .
H31C H 0.606883 0.965323 0.223393 0.046 Uiso 1 1 calc R U . . .
C32 C 0.70065(14) 1.01127(17) 0.33892(7) 0.0258(4) Uani 1 1 d . . . . .
H32A H 0.706087 0.960507 0.368917 0.039 Uiso 1 1 calc R U . . .
H32B H 0.661649 1.085120 0.344863 0.039 Uiso 1 1 calc R U . . .
H32C H 0.765427 1.036636 0.330011 0.039 Uiso 1 1 calc R U . . .
C33 C 0.62339(12) 0.76645(17) 0.53741(6) 0.0200(3) Uani 1 1 d . . . . .
C34 C 0.51319(14) 0.7706(2) 0.54056(7) 0.0321(5) Uani 1 1 d . . . . .
H34A H 0.484748 0.690668 0.529006 0.038 Uiso 1 1 calc R U . . .
H34B H 0.485800 0.837177 0.518853 0.038 Uiso 1 1 calc R U . . .
C35 C 0.48695(15) 0.7948(2) 0.59415(8) 0.0374(5) Uani 1 1 d . . . . .
H35 H 0.414892 0.796658 0.595780 0.045 Uiso 1 1 calc R U . . .
C36 C 0.5289(2) 0.6935(2) 0.62786(9) 0.0473(6) Uani 1 1 d . . . . .
H36A H 0.501865 0.612108 0.617266 0.057 Uiso 1 1 calc R U . . .
H36B H 0.511128 0.709048 0.662142 0.057 Uiso 1 1 calc R U . . .
C37 C 0.63924(19) 0.6915(2) 0.62587(8) 0.0449(6) Uani 1 1 d . . . . .
H37 H 0.666721 0.624926 0.648201 0.054 Uiso 1 1 calc R U . . .
C38 C 0.66463(17) 0.6640(2) 0.57225(7) 0.0359(5) Uani 1 1 d . . . . .
H38A H 0.735872 0.659771 0.570445 0.043 Uiso 1 1 calc R U . . .
H38B H 0.637176 0.582662 0.561778 0.043 Uiso 1 1 calc R U . . .
C39 C 0.66533(14) 0.8925(2) 0.55545(7) 0.0282(4) Uani 1 1 d . . . . .
H39A H 0.736675 0.891660 0.553808 0.034 Uiso 1 1 calc R U . . .
H39B H 0.639119 0.959539 0.533617 0.034 Uiso 1 1 calc R U . . .
C40 C 0.63894(15) 0.9180(2) 0.60889(7) 0.0337(5) Uani 1 1 d . . . . .
H40 H 0.666651 0.999635 0.620044 0.040 Uiso 1 1 calc R U . . .
C41 C 0.52962(15) 0.9212(2) 0.61087(8) 0.0355(5) Uani 1 1 d . . . . .
H41A H 0.502582 0.987669 0.588988 0.043 Uiso 1 1 calc R U . . .
H41B H 0.511937 0.939285 0.644967 0.043 Uiso 1 1 calc R U . . .
C42 C 0.68079(17) 0.8155(3) 0.64211(8) 0.0439(6) Uani 1 1 d . . . . .
H42A H 0.752166 0.813873 0.640663 0.053 Uiso 1 1 calc R U . . .
H42B H 0.665310 0.832004 0.676672 0.053 Uiso 1 1 calc R U . . .
C91 C 0.78438(18) 0.3650(2) 0.44637(9) 0.0423(5) Uani 1 1 d . . . . .
H91 H 0.790888 0.421372 0.419868 0.051 Uiso 1 1 calc R U . . .
C92 C 0.76848(19) 0.4092(2) 0.49288(9) 0.0419(6) Uani 1 1 d . . . . .
H92 H 0.764688 0.495974 0.498522 0.050 Uiso 1 1 calc R U . . .
C93 C 0.75807(17) 0.3270(2) 0.53122(9) 0.0379(5) Uani 1 1 d . . . . .
H93 H 0.746601 0.357400 0.563229 0.045 Uiso 1 1 calc R U . . .
C94 C 0.76423(17) 0.2019(2) 0.52327(9) 0.0390(5) Uani 1 1 d . . . . .
H94 H 0.756969 0.145618 0.549761 0.047 Uiso 1 1 calc R U . . .
C95 C 0.78097(18) 0.1573(2) 0.47688(9) 0.0425(5) Uani 1 1 d . . . . .
H95 H 0.785681 0.070513 0.471491 0.051 Uiso 1 1 calc R U . . .
C96 C 0.79088(18) 0.2389(2) 0.43823(9) 0.0421(5) Uani 1 1 d . . . . .
H96 H 0.802109 0.208435 0.406218 0.051 Uiso 1 1 calc R U . . .

loop_
_atom_site_aniso_label
_atom_site_aniso_U_11
_atom_site_aniso_U_22
_atom_site_aniso_U_33
_atom_site_aniso_U_23
_atom_site_aniso_U_13
_atom_site_aniso_U_12
Fe 0.01554(11) 0.01531(10) 0.01199(10) -0.00014(8) 0.00300(7) 0.00008(9)
N1 0.0155(6) 0.0178(6) 0.0142(6) 0.0003(5) 0.0045(5) 0.0011(5)
N2 0.0182(7) 0.0233(7) 0.0185(7) -0.0018(5) 0.0012(5) -0.0024(5)
N3 0.0148(6) 0.0168(6) 0.0137(6) -0.0003(5) 0.0015(5) 0.0000(5)
N4 0.0173(7) 0.0250(7) 0.0149(6) -0.0006(5) 0.0044(5) 0.0013(5)
C1 0.0165(7) 0.0224(8) 0.0162(7) -0.0007(6) 0.0049(6) 0.0004(6)
C2 0.0153(7) 0.0198(8) 0.0134(7) 0.0003(6) 0.0029(5) 0.0011(6)
C3 0.0162(7) 0.0236(8) 0.0138(7) -0.0003(6) 0.0033(6) 0.0004(6)
C4 0.0175(8) 0.0525(13) 0.0168(8) -0.0009(8) 0.0011(6) 0.0027(8)
C5 0.0152(7) 0.0244(8) 0.0145(7) 0.0005(6) 0.0031(6) 0.0011(6)
C6 0.0186(8) 0.0250(8) 0.0186(8) 0.0028(6) 0.0056(6) 0.0034(7)
C7 0.0236(9) 0.0227(8) 0.0262(9) 0.0030(7) 0.0063(7) 0.0060(7)
C8 0.0484(14) 0.0238(10) 0.0454(13) -0.0032(9) 0.0173(11) 0.0060(9)
C9 0.0394(12) 0.0359(12) 0.0384(12) 0.0149(9) 0.0000(10) -0.0002(9)
C10 0.0228(9) 0.0326(10) 0.0279(9) 0.0042(8) 0.0102(7) 0.0068(8)
C11 0.0164(8) 0.0403(11) 0.0337(11) 0.0066(8) 0.0089(7) 0.0026(8)
C12 0.0192(9) 0.0309(10) 0.0302(10) 0.0060(8) 0.0047(7) -0.0038(7)
C13 0.0186(8) 0.0248(8) 0.0185(8) 0.0008(6) 0.0029(6) -0.0016(7)
C14 0.0209(9) 0.0213(8) 0.0317(10) -0.0020(7) 0.0033(7) -0.0020(7)
C15 0.0355(11) 0.0210(9) 0.0448(12) 0.0052(8) 0.0020(9) -0.0044(8)
C16 0.0484(14) 0.0382(12) 0.0380(12) -0.0142(10) -0.0027(10) 0.0033(10)
C17 0.0149(7) 0.0247(9) 0.0187(8) -0.0005(6) 0.0044(6) 0.0010(6)
C18 0.0155(7) 0.0172(7) 0.0182(7) -0.0001(6) 0.0034(6) -0.0004(6)
C19 0.0160(7) 0.0201(8) 0.0200(8) -0.0016(6) 0.0017(6) -0.0019(6)
C20 0.0173(8) 0.0350(10) 0.0242(9) -0.0039(7) 0.0026(7) -0.0020(7)
C21 0.0177(7) 0.0209(8) 0.0126(7) -0.0006(6) 0.0005(5) -0.0013(6)
C22 0.0230(8) 0.0176(8) 0.0148(7) -0.0016(6) 0.0025(6) -0.0020(6)
C23 0.0305(10) 0.0182(8) 0.0233(9) -0.0028(6) 0.0041(7) -0.0052(7)
C24 0.0319(11) 0.0249(10) 0.0390(12) -0.0053(8) -0.0067(9) -0.0041(8)
C25 0.0473(13) 0.0196(9) 0.0331(11) 0.0036(8) -0.0070(9) -0.0045(8)
C26 0.0242(9) 0.0186(8) 0.0156(7) -0.0014(6) 0.0035(6) 0.0023(6)
C27 0.0197(8) 0.0227(8) 0.0135(7) -0.0002(6) 0.0042(6) 0.0007(6)
C28 0.0220(8) 0.0178(8) 0.0157(7) 0.0025(6) 0.0036(6) 0.0001(6)
C29 0.0195(8) 0.0178(8) 0.0142(7) 0.0015(5) 0.0012(6) 0.0015(6)
C30 0.0220(8) 0.0190(8) 0.0197(8) 0.0015(6) 0.0023(6) 0.0039(6)
C31 0.0377(11) 0.0281(10) 0.0257(9) 0.0052(8) 0.0029(8) 0.0080(8)
C32 0.0289(10) 0.0212(9) 0.0273(9) -0.0046(7) 0.0022(7) 0.0035(7)
C33 0.0170(8) 0.0270(9) 0.0164(7) -0.0020(6) 0.0057(6) 0.0015(6)
C34 0.0192(9) 0.0512(13) 0.0264(10) -0.0125(9) 0.0061(7) -0.0025(9)
C35 0.0227(9) 0.0621(15) 0.0286(10) -0.0172(10) 0.0114(8) -0.0020(10)
C36 0.0602(16) 0.0499(15) 0.0348(12) 0.0013(10) 0.0288(12) -0.0088(12)
C37 0.0541(15) 0.0582(16) 0.0242(10) 0.0128(10) 0.0161(10) 0.0185(12)
C38 0.0458(13) 0.0393(12) 0.0239(10) 0.0073(8) 0.0140(9) 0.0126(10)
C39 0.0263(10) 0.0362(11) 0.0225(9) -0.0065(8) 0.0051(7) -0.0043(8)
C40 0.0275(10) 0.0475(13) 0.0264(10) -0.0161(9) 0.0044(8) -0.0029(9)
C41 0.0324(11) 0.0476(13) 0.0272(10) -0.0129(9) 0.0071(8) 0.0079(9)
C42 0.0326(11) 0.0801(19) 0.0193(9) -0.0081(10) 0.0037(8) 0.0123(12)
C91 0.0506(14) 0.0414(13) 0.0356(12) 0.0029(10) 0.0095(11) -0.0016(11)
C92 0.0558(15) 0.0314(11) 0.0399(13) -0.0003(9) 0.0136(11) 0.0011(10)
C93 0.0403(12) 0.0408(12) 0.0330(11) -0.0029(9) 0.0064(9) -0.0022(10)
C94 0.0375(12) 0.0395(12) 0.0394(12) 0.0082(10) -0.0034(9) -0.0070(10)
C95 0.0415(13) 0.0340(12) 0.0510(15) -0.0058(10) -0.0049(11) -0.0042(10)
C96 0.0425(13) 0.0483(14) 0.0357(12) -0.0108(10) 0.0034(10) -0.0015(11)

loop_
_atom_type_symbol
_atom_type_description
_atom_type_scat_dispersion_real
_atom_type_scat_dispersion_imag
_atom_type_scat_source
C C 0.0033 0.0016 'International Tables Vol C Tables 4.2.6.8 and 6.1.1.4'
H H 0.0000 0.0000 'International Tables Vol C Tables 4.2.6.8 and 6.1.1.4'
Fe Fe 0.3463 0.8444 'International Tables Vol C Tables 4.2.6.8 and 6.1.1.4'
N N 0.0061 0.0033 'International Tables Vol C Tables 4.2.6.8 and 6.1.1.4'

loop_
_exptl_crystal_face_index_h
_exptl_crystal_face_index_k
_exptl_crystal_face_index_l
_exptl_crystal_face_perp_dist
-16 2 24 0.0576
14 3 24 0.0941
14 5 -25 0.0687
3 14 -11 0.0857
7 12 -21 0.0816
-14 -3 -24 0.0941
-19 -2 9 0.0763
15 8 12 0.0984
14 -9 -15 0.0532
-8 -12 19 0.0699
-1 -13 -19 0.0863
4 -15 1 0.0816
4 -7 -34 0.0830
-4 6 35 0.1033
1 -15 -11 0.0776
8 -8 -29 0.0670
-4 13 18 0.1100
-11 12 7 0.0870
5 -6 33 0.0897
-9 12 -13 0.0887
18 4 -12 0.0808
-15 -8 -12 0.0984
12 -6 -28 0.0516
18 -2 11 0.0794

loop_
_geom_angle_atom_site_label_1
_geom_angle_atom_site_label_2
_geom_angle_atom_site_label_3
_geom_angle
_geom_angle_site_symmetry_1
_geom_angle_site_symmetry_3
_geom_angle_publ_flag
N1 Fe C21 173.25(6) . . ?
N1 Fe C22 142.06(6) . . ?
N1 Fe C26 113.38(6) . . ?
N1 Fe C27 101.08(6) . . ?
N1 Fe C28 112.21(6) . . ?
N1 Fe C29 140.54(6) . . ?
N3 Fe N1 82.57(6) . . ?
N3 Fe C21 90.68(6) . . ?
N3 Fe C22 108.07(6) . . ?
N3 Fe C26 143.09(6) . . ?
N3 Fe C27 174.42(6) . . ?
N3 Fe C28 135.46(6) . . ?
N3 Fe C29 102.36(6) . . ?
C21 Fe C22 40.78(7) . . ?
C21 Fe C26 72.29(7) . . ?
C21 Fe C27 85.64(7) . . ?
C21 Fe C28 72.66(7) . . ?
C21 Fe C29 41.01(7) . . ?
C22 Fe C26 39.34(7) . . ?
C22 Fe C27 71.66(7) . . ?
C22 Fe C28 86.03(7) . . ?
C26 Fe C27 39.06(7) . . ?
C28 Fe C26 71.27(7) . . ?
C28 Fe C27 39.22(7) . . ?
C29 Fe C22 74.22(7) . . ?
C29 Fe C26 86.18(7) . . ?
C29 Fe C27 72.13(7) . . ?
C29 Fe C28 39.77(7) . . ?
C3 N1 Fe 116.57(11) . . ?
C3 N1 C5 119.69(14) . . ?
C5 N1 Fe 123.56(10) . . ?
C19 N2 C21 122.47(15) . . ?
C2 N3 Fe 114.20(10) . . ?
C18 N3 Fe 130.15(11) . . ?
C18 N3 C2 115.51(13) . . ?
C1 N4 C2 118.44(15) . . ?
N4 C1 C17 120.05(15) . . ?
N4 C1 C33 116.17(15) . . ?
C17 C1 C33 123.78(15) . . ?
N3 C2 C3 114.04(13) . . ?
N4 C2 N3 125.42(14) . . ?
N4 C2 C3 120.49(15) . . ?
N1 C3 C2 112.53(14) . . ?
N1 C3 C4 125.87(15) . . ?
C2 C3 C4 121.60(14) . . ?
C3 C4 H4A 109.5 . . ?
C3 C4 H4B 109.5 . . ?
C3 C4 H4C 109.5 . . ?
H4A C4 H4B 109.5 . . ?
H4A C4 H4C 109.5 . . ?
H4B C4 H4C 109.5 . . ?
C6 C5 N1 118.90(15) . . ?
C13 C5 N1 119.52(15) . . ?
C13 C5 C6 121.45(15) . . ?
C5 C6 C7 121.06(15) . . ?
C10 C6 C5 118.22(17) . . ?
C10 C6 C7 120.72(16) . . ?
C6 C7 H7 107.6 . . ?
C6 C7 C8 112.45(16) . . ?
C6 C7 C9 111.36(17) . . ?
C8 C7 H7 107.6 . . ?
C9 C7 H7 107.6 . . ?
C9 C7 C8 109.90(17) . . ?
C7 C8 H8A 109.5 . . ?
C7 C8 H8B 109.5 . . ?
C7 C8 H8C 109.5 . . ?
H8A C8 H8B 109.5 . . ?
H8A C8 H8C 109.5 . . ?
H8B C8 H8C 109.5 . . ?
C7 C9 H9A 109.5 . . ?
C7 C9 H9B 109.5 . . ?
C7 C9 H9C 109.5 . . ?
H9A C9 H9B 109.5 . . ?
H9A C9 H9C 109.5 . . ?
H9B C9 H9C 109.5 . . ?
C6 C10 H10 119.4 . . ?
C11 C10 C6 121.10(18) . . ?
C11 C10 H10 119.4 . . ?
C10 C11 H11 120.0 . . ?
C12 C11 C10 120.02(17) . . ?
C12 C11 H11 120.0 . . ?
C11 C12 H12 119.4 . . ?
C11 C12 C13 121.16(18) . . ?
C13 C12 H12 119.4 . . ?
C5 C13 C14 122.37(15) . . ?
C12 C13 C5 118.05(17) . . ?
C12 C13 C14 119.58(16) . . ?
C13 C14 H14 107.9 . . ?
C13 C14 C15 112.08(16) . . ?
C13 C14 C16 111.71(16) . . ?
C15 C14 H14 107.9 . . ?
C15 C14 C16 109.06(17) . . ?
C16 C14 H14 107.9 . . ?
C14 C15 H15A 109.5 . . ?
C14 C15 H15B 109.5 . . ?
C14 C15 H15C 109.5 . . ?
H15A C15 H15B 109.5 . . ?
H15A C15 H15C 109.5 . . ?
H15B C15 H15C 109.5 . . ?
C14 C16 H16A 109.5 . . ?
C14 C16 H16B 109.5 . . ?
C14 C16 H16C 109.5 . . ?
H16A C16 H16B 109.5 . . ?
H16A C16 H16C 109.5 . . ?
H16B C16 H16C 109.5 . . ?
C1 C17 H17 119.7 . . ?
C18 C17 C1 120.69(15) . . ?
C18 C17 H17 119.7 . . ?
N3 C18 C19 121.21(14) . . ?
C17 C18 N3 119.84(15) . . ?
C17 C18 C19 118.94(14) . . ?
N2 C19 C18 127.66(15) . . ?
N2 C19 C20 115.12(15) . . ?
C18 C19 C20 117.22(14) . . ?
C19 C20 H20A 109.5 . . ?
C19 C20 H20B 109.5 . . ?
C19 C20 H20C 109.5 . . ?
H20A C20 H20B 109.5 . . ?
H20A C20 H20C 109.5 . . ?
H20B C20 H20C 109.5 . . ?
N2 C21 Fe 127.36(11) . . ?
N2 C21 C22 118.60(15) . . ?
N2 C21 C29 119.22(15) . . ?
C22 C21 Fe 72.13(10) . . ?
C22 C21 C29 122.09(15) . . ?
C29 C21 Fe 71.28(9) . . ?
C21 C22 Fe 67.09(9) . . ?
C21 C22 C23 120.46(15) . . ?
C23 C22 Fe 133.25(12) . . ?
C26 C22 Fe 71.20(10) . . ?
C26 C22 C21 117.85(15) . . ?
C26 C22 C23 121.68(15) . . ?
C22 C23 H23 107.9 . . ?
C22 C23 C24 108.95(15) . . ?
C22 C23 C25 113.58(16) . . ?
C24 C23 H23 107.9 . . ?
C24 C23 C25 110.30(16) . . ?
C25 C23 H23 107.9 . . ?
C23 C24 H24A 109.5 . . ?
C23 C24 H24B 109.5 . . ?
C23 C24 H24C 109.5 . . ?
H24A C24 H24B 109.5 . . ?
H24A C24 H24C 109.5 . . ?
H24B C24 H24C 109.5 . . ?
C23 C25 H25A 109.5 . . ?
C23 C25 H25B 109.5 . . ?
C23 C25 H25C 109.5 . . ?
H25A C25 H25B 109.5 . . ?
H25A C25 H25C 109.5 . . ?
H25B C25 H25C 109.5 . . ?
Fe C26 H26 129.9(12) . . ?
C22 C26 Fe 69.46(9) . . ?
C22 C26 H26 120.5(12) . . ?
C27 C26 Fe 70.50(9) . . ?
C27 C26 C22 120.96(16) . . ?
C27 C26 H26 118.3(12) . . ?
Fe C27 H27 127.7(12) . . ?
C26 C27 Fe 70.44(9) . . ?
C26 C27 H27 119.5(12) . . ?
C26 C27 C28 120.45(16) . . ?
C28 C27 Fe 69.80(9) . . ?
C28 C27 H27 119.8(12) . . ?
Fe C28 H28 130.9(12) . . ?
C27 C28 Fe 70.98(9) . . ?
C27 C28 H28 119.8(12) . . ?
C27 C28 C29 120.89(16) . . ?
C29 C28 Fe 69.06(9) . . ?
C29 C28 H28 119.2(12) . . ?
C21 C29 Fe 67.71(9) . . ?
C21 C29 C30 122.65(15) . . ?
C28 C29 Fe 71.17(10) . . ?
C28 C29 C21 117.74(15) . . ?
C28 C29 C30 119.51(15) . . ?
C30 C29 Fe 129.77(12) . . ?
C29 C30 H30 107.9 . . ?
C29 C30 C31 110.39(14) . . ?
C29 C30 C32 112.26(14) . . ?
C31 C30 H30 107.9 . . ?
C32 C30 H30 107.9 . . ?
C32 C30 C31 110.46(15) . . ?
C30 C31 H31A 109.5 . . ?
C30 C31 H31B 109.5 . . ?
C30 C31 H31C 109.5 . . ?
H31A C31 H31B 109.5 . . ?
H31A C31 H31C 109.5 . . ?
H31B C31 H31C 109.5 . . ?
C30 C32 H32A 109.5 . . ?
C30 C32 H32B 109.5 . . ?
C30 C32 H32C 109.5 . . ?
H32A C32 H32B 109.5 . . ?
H32A C32 H32C 109.5 . . ?
H32B C32 H32C 109.5 . . ?
C1 C33 C34 113.62(15) . . ?
C1 C33 C38 109.43(14) . . ?
C1 C33 C39 108.25(14) . . ?
C34 C33 C38 108.69(16) . . ?
C34 C33 C39 108.25(15) . . ?
C38 C33 C39 108.48(17) . . ?
C33 C34 H34A 109.6 . . ?
C33 C34 H34B 109.6 . . ?
C33 C34 C35 110.28(16) . . ?
H34A C34 H34B 108.1 . . ?
C35 C34 H34A 109.6 . . ?
C35 C34 H34B 109.6 . . ?
C34 C35 H35 109.5 . . ?
C34 C35 C41 108.69(18) . . ?
C36 C35 C34 110.12(18) . . ?
C36 C35 H35 109.5 . . ?
C36 C35 C41 109.36(19) . . ?
C41 C35 H35 109.5 . . ?
C35 C36 H36A 109.7 . . ?
C35 C36 H36B 109.7 . . ?
C35 C36 C37 109.64(18) . . ?
H36A C36 H36B 108.2 . . ?
C37 C36 H36A 109.7 . . ?
C37 C36 H36B 109.7 . . ?
C36 C37 H37 109.5 . . ?
C36 C37 C38 108.5(2) . . ?
C38 C37 H37 109.5 . . ?
C42 C37 C36 109.9(2) . . ?
C42 C37 H37 109.5 . . ?
C42 C37 C38 109.97(19) . . ?
C33 C38 C37 110.09(17) . . ?
C33 C38 H38A 109.6 . . ?
C33 C38 H38B 109.6 . . ?
C37 C38 H38A 109.6 . . ?
C37 C38 H38B 109.6 . . ?
H38A C38 H38B 108.2 . . ?
C33 C39 H39A 109.6 . . ?
C33 C39 H39B 109.6 . . ?
H39A C39 H39B 108.1 . . ?
C40 C39 C33 110.48(16) . . ?
C40 C39 H39A 109.6 . . ?
C40 C39 H39B 109.6 . . ?
C39 C40 H40 109.5 . . ?
C41 C40 C39 109.16(17) . . ?
C41 C40 H40 109.5 . . ?
C41 C40 C42 110.01(19) . . ?
C42 C40 C39 109.04(17) . . ?
C42 C40 H40 109.5 . . ?
C35 C41 H41A 109.8 . . ?
C35 C41 H41B 109.8 . . ?
C40 C41 C35 109.55(17) . . ?
C40 C41 H41A 109.8 . . ?
C40 C41 H41B 109.8 . . ?
H41A C41 H41B 108.2 . . ?
C37 C42 C40 110.17(19) . . ?
C37 C42 H42A 109.6 . . ?
C37 C42 H42B 109.6 . . ?
C40 C42 H42A 109.6 . . ?
C40 C42 H42B 109.6 . . ?
H42A C42 H42B 108.1 . . ?
C92 C91 H91 119.9 . . ?
C92 C91 C96 120.1(2) . . ?
C96 C91 H91 119.9 . . ?
C91 C92 H92 120.1 . . ?
C91 C92 C93 119.8(2) . . ?
C93 C92 H92 120.1 . . ?
C92 C93 H93 119.9 . . ?
C94 C93 C92 120.2(2) . . ?
C94 C93 H93 119.9 . . ?
C93 C94 H94 119.9 . . ?
C93 C94 C95 120.1(2) . . ?
C95 C94 H94 119.9 . . ?
C94 C95 H95 120.0 . . ?
C94 C95 C96 120.0(2) . . ?
C96 C95 H95 120.0 . . ?
C91 C96 C95 119.7(2) . . ?
C91 C96 H96 120.2 . . ?
C95 C96 H96 120.2 . . ?

loop_
_geom_bond_atom_site_label_1
_geom_bond_atom_site_label_2
_geom_bond_distance
_geom_bond_site_symmetry_2
_geom_bond_publ_flag
Fe N1 1.9049(14) . ?
Fe N3 1.8737(13) . ?
Fe C21 2.0180(16) . ?
Fe C22 2.0851(17) . ?
Fe C26 2.1080(17) . ?
Fe C27 2.1088(16) . ?
Fe C28 2.0933(17) . ?
Fe C29 2.0656(16) . ?
N1 C3 1.337(2) . ?
N1 C5 1.441(2) . ?
N2 C19 1.281(2) . ?
N2 C21 1.415(2) . ?
N3 C2 1.397(2) . ?
N3 C18 1.386(2) . ?
N4 C1 1.331(2) . ?
N4 C2 1.344(2) . ?
C1 C17 1.406(2) . ?
C1 C33 1.521(2) . ?
C2 C3 1.411(2) . ?
C3 C4 1.498(2) . ?
C4 H4A 0.9800 . ?
C4 H4B 0.9800 . ?
C4 H4C 0.9800 . ?
C5 C6 1.406(2) . ?
C5 C13 1.405(2) . ?
C6 C7 1.514(3) . ?
C6 C10 1.392(2) . ?
C7 H7 1.0000 . ?
C7 C8 1.529(3) . ?
C7 C9 1.525(3) . ?
C8 H8A 0.9800 . ?
C8 H8B 0.9800 . ?
C8 H8C 0.9800 . ?
C9 H9A 0.9800 . ?
C9 H9B 0.9800 . ?
C9 H9C 0.9800 . ?
C10 H10 0.9500 . ?
C10 C11 1.385(3) . ?
C11 H11 0.9500 . ?
C11 C12 1.382(3) . ?
C12 H12 0.9500 . ?
C12 C13 1.396(2) . ?
C13 C14 1.517(3) . ?
C14 H14 1.0000 . ?
C14 C15 1.528(3) . ?
C14 C16 1.533(3) . ?
C15 H15A 0.9800 . ?
C15 H15B 0.9800 . ?
C15 H15C 0.9800 . ?
C16 H16A 0.9800 . ?
C16 H16B 0.9800 . ?
C16 H16C 0.9800 . ?
C17 H17 0.9500 . ?
C17 C18 1.380(2) . ?
C18 C19 1.490(2) . ?
C19 C20 1.513(2) . ?
C20 H20A 0.9800 . ?
C20 H20B 0.9800 . ?
C20 H20C 0.9800 . ?
C21 C22 1.431(2) . ?
C21 C29 1.431(2) . ?
C22 C23 1.521(2) . ?
C22 C26 1.412(2) . ?
C23 H23 1.0000 . ?
C23 C24 1.523(3) . ?
C23 C25 1.524(3) . ?
C24 H24A 0.9800 . ?
C24 H24B 0.9800 . ?
C24 H24C 0.9800 . ?
C25 H25A 0.9800 . ?
C25 H25B 0.9800 . ?
C25 H25C 0.9800 . ?
C26 H26 0.95(2) . ?
C26 C27 1.410(2) . ?
C27 H27 0.99(2) . ?
C27 C28 1.410(2) . ?
C28 H28 0.96(2) . ?
C28 C29 1.415(2) . ?
C29 C30 1.519(2) . ?
C30 H30 1.0000 . ?
C30 C31 1.531(3) . ?
C30 C32 1.530(2) . ?
C31 H31A 0.9800 . ?
C31 H31B 0.9800 . ?
C31 H31C 0.9800 . ?
C32 H32A 0.9800 . ?
C32 H32B 0.9800 . ?
C32 H32C 0.9800 . ?
C33 C34 1.532(3) . ?
C33 C38 1.542(3) . ?
C33 C39 1.545(3) . ?
C34 H34A 0.9900 . ?
C34 H34B 0.9900 . ?
C34 C35 1.541(3) . ?
C35 H35 1.0000 . ?
C35 C36 1.518(4) . ?
C35 C41 1.542(3) . ?
C36 H36A 0.9900 . ?
C36 H36B 0.9900 . ?
C36 C37 1.530(4) . ?
C37 H37 1.0000 . ?
C37 C38 1.545(3) . ?
C37 C42 1.510(4) . ?
C38 H38A 0.9900 . ?
C38 H38B 0.9900 . ?
C39 H39A 0.9900 . ?
C39 H39B 0.9900 . ?
C39 C40 1.540(3) . ?
C40 H40 1.0000 . ?
C40 C41 1.516(3) . ?
C40 C42 1.519(3) . ?
C41 H41A 0.9900 . ?
C41 H41B 0.9900 . ?
C42 H42A 0.9900 . ?
C42 H42B 0.9900 . ?
C91 H91 0.9500 . ?
C91 C92 1.378(3) . ?
C91 C96 1.380(3) . ?
C92 H92 0.9500 . ?
C92 C93 1.380(3) . ?
C93 H93 0.9500 . ?
C93 C94 1.370(3) . ?
C94 H94 0.9500 . ?
C94 C95 1.379(3) . ?
C95 H95 0.9500 . ?
C95 C96 1.381(4) . ?
C96 H96 0.9500 . ?

loop_
_geom_torsion_atom_site_label_1
_geom_torsion_atom_site_label_2
_geom_torsion_atom_site_label_3
_geom_torsion_atom_site_label_4
_geom_torsion
_geom_torsion_site_symmetry_1
_geom_torsion_site_symmetry_2
_geom_torsion_site_symmetry_3
_geom_torsion_site_symmetry_4
_geom_torsion_publ_flag
Fe N1 C3 C2 0.11(19) . . . . ?
Fe N1 C3 C4 179.84(15) . . . . ?
Fe N1 C5 C6 -84.25(17) . . . . ?
Fe N1 C5 C13 91.56(17) . . . . ?
Fe N3 C2 N4 174.25(13) . . . . ?
Fe N3 C2 C3 -3.29(18) . . . . ?
Fe N3 C18 C17 -173.52(12) . . . . ?
Fe N3 C18 C19 5.9(2) . . . . ?
Fe C21 C22 C23 127.91(15) . . . . ?
Fe C21 C22 C26 -51.76(14) . . . . ?
Fe C21 C29 C28 52.42(13) . . . . ?
Fe C21 C29 C30 -123.95(15) . . . . ?
Fe C22 C23 C24 167.20(14) . . . . ?
Fe C22 C23 C25 -69.4(2) . . . . ?
Fe C22 C26 C27 -50.17(15) . . . . ?
Fe C26 C27 C28 -50.66(14) . . . . ?
Fe C27 C28 C29 -49.70(14) . . . . ?
Fe C28 C29 C21 -50.79(13) . . . . ?
Fe C28 C29 C30 125.70(15) . . . . ?
Fe C29 C30 C31 153.89(14) . . . . ?
Fe C29 C30 C32 30.2(2) . . . . ?
N1 Fe N3 C2 2.60(11) . . . . ?
N1 Fe N3 C18 178.04(15) . . . . ?
N1 C5 C6 C7 -4.9(2) . . . . ?
N1 C5 C6 C10 176.12(16) . . . . ?
N1 C5 C13 C12 -175.87(16) . . . . ?
N1 C5 C13 C14 4.0(2) . . . . ?
N2 C21 C22 Fe -123.39(14) . . . . ?
N2 C21 C22 C23 4.5(2) . . . . ?
N2 C21 C22 C26 -175.15(14) . . . . ?
N2 C21 C29 Fe 122.99(14) . . . . ?
N2 C21 C29 C28 175.42(14) . . . . ?
N2 C21 C29 C30 -1.0(2) . . . . ?
N3 C2 C3 N1 2.0(2) . . . . ?
N3 C2 C3 C4 -177.72(16) . . . . ?
N3 C18 C19 N2 -3.9(3) . . . . ?
N3 C18 C19 C20 176.05(15) . . . . ?
N4 C1 C17 C18 -1.8(3) . . . . ?
N4 C1 C33 C34 178.93(16) . . . . ?
N4 C1 C33 C38 -59.4(2) . . . . ?
N4 C1 C33 C39 58.7(2) . . . . ?
N4 C2 C3 N1 -175.64(15) . . . . ?
N4 C2 C3 C4 4.6(3) . . . . ?
C1 N4 C2 N3 0.0(3) . . . . ?
C1 N4 C2 C3 177.41(16) . . . . ?
C1 C17 C18 N3 -0.2(3) . . . . ?
C1 C17 C18 C19 -179.64(16) . . . . ?
C1 C33 C34 C35 -179.78(17) . . . . ?
C1 C33 C38 C37 175.71(18) . . . . ?
C1 C33 C39 C40 -177.39(16) . . . . ?
C2 N3 C18 C17 1.9(2) . . . . ?
C2 N3 C18 C19 -178.69(14) . . . . ?
C2 N4 C1 C17 1.8(3) . . . . ?
C2 N4 C1 C33 -177.47(15) . . . . ?
C3 N1 C5 C6 100.82(19) . . . . ?
C3 N1 C5 C13 -83.4(2) . . . . ?
C5 N1 C3 C2 175.38(14) . . . . ?
C5 N1 C3 C4 -4.9(3) . . . . ?
C5 C6 C7 C8 141.98(18) . . . . ?
C5 C6 C7 C9 -94.2(2) . . . . ?
C5 C6 C10 C11 -0.3(3) . . . . ?
C5 C13 C14 C15 -128.34(18) . . . . ?
C5 C13 C14 C16 108.9(2) . . . . ?
C6 C5 C13 C12 -0.2(3) . . . . ?
C6 C5 C13 C14 179.66(16) . . . . ?
C6 C10 C11 C12 0.1(3) . . . . ?
C7 C6 C10 C11 -179.37(18) . . . . ?
C10 C6 C7 C8 -39.0(2) . . . . ?
C10 C6 C7 C9 84.8(2) . . . . ?
C10 C11 C12 C13 0.1(3) . . . . ?
C11 C12 C13 C5 -0.1(3) . . . . ?
C11 C12 C13 C14 -179.94(18) . . . . ?
C12 C13 C14 C15 51.5(2) . . . . ?
C12 C13 C14 C16 -71.3(2) . . . . ?
C13 C5 C6 C7 179.41(16) . . . . ?
C13 C5 C6 C10 0.4(3) . . . . ?
C17 C1 C33 C34 -0.3(3) . . . . ?
C17 C1 C33 C38 121.3(2) . . . . ?
C17 C1 C33 C39 -120.61(19) . . . . ?
C17 C18 C19 N2 175.50(17) . . . . ?
C17 C18 C19 C20 -4.5(2) . . . . ?
C18 N3 C2 N4 -1.9(2) . . . . ?
C18 N3 C2 C3 -179.42(14) . . . . ?
C19 N2 C21 Fe 7.4(2) . . . . ?
C19 N2 C21 C22 96.1(2) . . . . ?
C19 N2 C21 C29 -80.6(2) . . . . ?
C21 Fe N3 C2 -177.27(12) . . . . ?
C21 Fe N3 C18 -1.83(15) . . . . ?
C21 N2 C19 C18 -2.8(3) . . . . ?
C21 N2 C19 C20 177.21(16) . . . . ?
C21 C22 C23 C24 81.0(2) . . . . ?
C21 C22 C23 C25 -155.60(16) . . . . ?
C21 C22 C26 Fe 49.84(13) . . . . ?
C21 C22 C26 C27 -0.3(2) . . . . ?
C21 C29 C30 C31 -119.14(18) . . . . ?
C21 C29 C30 C32 117.15(18) . . . . ?
C22 Fe N3 C2 145.17(11) . . . . ?
C22 Fe N3 C18 -39.39(16) . . . . ?
C22 C21 C29 Fe -53.49(14) . . . . ?
C22 C21 C29 C28 -1.1(2) . . . . ?
C22 C21 C29 C30 -177.43(15) . . . . ?
C22 C26 C27 Fe 49.72(14) . . . . ?
C22 C26 C27 C28 -0.9(2) . . . . ?
C23 C22 C26 Fe -129.83(16) . . . . ?
C23 C22 C26 C27 180.00(16) . . . . ?
C26 Fe N3 C2 122.13(13) . . . . ?
C26 Fe N3 C18 -62.43(19) . . . . ?
C26 C22 C23 C24 -99.3(2) . . . . ?
C26 C22 C23 C25 24.1(2) . . . . ?
C26 C27 C28 Fe 50.94(14) . . . . ?
C26 C27 C28 C29 1.2(2) . . . . ?
C27 C28 C29 Fe 50.54(14) . . . . ?
C27 C28 C29 C21 -0.2(2) . . . . ?
C27 C28 C29 C30 176.24(15) . . . . ?
C28 Fe N3 C2 -111.66(13) . . . . ?
C28 Fe N3 C18 63.78(18) . . . . ?
C28 C29 C30 C31 64.6(2) . . . . ?
C28 C29 C30 C32 -59.2(2) . . . . ?
C29 Fe N3 C2 -137.62(11) . . . . ?
C29 Fe N3 C18 37.82(16) . . . . ?
C29 C21 C22 Fe 53.11(14) . . . . ?
C29 C21 C22 C23 -178.98(15) . . . . ?
C29 C21 C22 C26 1.3(2) . . . . ?
C33 C1 C17 C18 177.47(16) . . . . ?
C33 C34 C35 C36 -59.0(2) . . . . ?
C33 C34 C35 C41 60.8(2) . . . . ?
C33 C39 C40 C41 -60.2(2) . . . . ?
C33 C39 C40 C42 60.0(2) . . . . ?
C34 C33 C38 C37 -59.7(2) . . . . ?
C34 C33 C39 C40 59.0(2) . . . . ?
C34 C35 C36 C37 60.1(3) . . . . ?
C34 C35 C41 C40 -60.9(2) . . . . ?
C35 C36 C37 C38 -60.8(3) . . . . ?
C35 C36 C37 C42 59.5(2) . . . . ?
C36 C35 C41 C40 59.3(2) . . . . ?
C36 C37 C38 C33 61.0(3) . . . . ?
C36 C37 C42 C40 -59.1(2) . . . . ?
C38 C33 C34 C35 58.1(2) . . . . ?
C38 C33 C39 C40 -58.7(2) . . . . ?
C38 C37 C42 C40 60.3(2) . . . . ?
C39 C33 C34 C35 -59.5(2) . . . . ?
C39 C33 C38 C37 57.8(2) . . . . ?
C39 C40 C41 C35 60.6(2) . . . . ?
C39 C40 C42 C37 -60.4(2) . . . . ?
C41 C35 C36 C37 -59.3(2) . . . . ?
C41 C40 C42 C37 59.3(2) . . . . ?
C42 C37 C38 C33 -59.2(3) . . . . ?
C42 C40 C41 C35 -59.0(2) . . . . ?
C91 C92 C93 C94 0.5(4) . . . . ?
C92 C91 C96 C95 0.3(4) . . . . ?
C92 C93 C94 C95 0.1(4) . . . . ?
C93 C94 C95 C96 -0.5(4) . . . . ?
C94 C95 C96 C91 0.3(4) . . . . ?
C96 C91 C92 C93 -0.7(4) . . . . ?
